data_8107673
loop_
_publ_author_name
'Zhao, Meimei'
'Du, Mo'
'Liu, Bin'

_publ_section_title
;
 Crystal structure of ethyl 2-((2,6-dichloro-4-(cyanomethyl)phenyl)
 amino)benzoate, C17H14Cl2N2O2
;
_journal_issue 6
_journal_name_full 'Zeitschrift f\"ur Kristallographie - New Crystal Structures'
_journal_page_first 1105
_journal_page_last 1106
_journal_paper_doi 10.1515/ncrs-2023-0341
_journal_volume 238
_journal_year 2023
_chemical_formula_moiety 'C17 H14 Cl2 N2 O2'
_chemical_formula_sum 'C17 H14 Cl2 N2 O2'
_chemical_formula_weight 349.20
_space_group_crystal_system monoclinic
_space_group_IT_number 14
_space_group_name_Hall '-P 2yn'
_space_group_name_H-M_alt 'P 1 21/n 1'
_atom_sites_solution_hydrogens geom
_atom_sites_solution_primary dual
_cell_angle_alpha 90
_cell_angle_beta 103.612(5)
_cell_angle_gamma 90
_cell_formula_units_Z 4
_cell_length_a 8.4863(17)
_cell_length_b 12.654(2)
_cell_length_c 15.088(3)
_cell_measurement_reflns_used 2757
_cell_measurement_temperature 205
_cell_measurement_theta_max 24.929
_cell_measurement_theta_min 2.534
_cell_volume 1574.7(5)
_computing_cell_refinement 'SAINT v8.34A (Bruker, 2013)'
_computing_data_reduction 'SAINT v8.34A (Bruker, 2013)'
_computing_molecular_graphics 'Olex2 (Dolomanov et al., 2009)'
_computing_publication_material 'Olex2 (Dolomanov et al., 2009)'
_computing_structure_refinement 'ShelXL (Sheldrick, 2015)'
_computing_structure_solution 'ShelXT (Sheldrick, 2015)'
_diffrn_ambient_temperature 205
_diffrn_measured_fraction_theta_full 0.996
_diffrn_measured_fraction_theta_max 0.994
_diffrn_measurement_device_type 'Bruker APEX-II CCD'
_diffrn_measurement_method '\f and \w scans'
_diffrn_radiation_type MoK\a
_diffrn_radiation_wavelength 0.71073
_diffrn_reflns_av_R_equivalents 0.0426
_diffrn_reflns_av_unetI/netI 0.0409
_diffrn_reflns_Laue_measured_fraction_full 0.996
_diffrn_reflns_Laue_measured_fraction_max 0.994
_diffrn_reflns_limit_h_max 11
_diffrn_reflns_limit_h_min -11
_diffrn_reflns_limit_k_max 16
_diffrn_reflns_limit_k_min -16
_diffrn_reflns_limit_l_max 19
_diffrn_reflns_limit_l_min -19
_diffrn_reflns_number 13957
_diffrn_reflns_point_group_measured_fraction_full 0.996
_diffrn_reflns_point_group_measured_fraction_max 0.994
_diffrn_reflns_theta_full 25.242
_diffrn_reflns_theta_max 27.534
_diffrn_reflns_theta_min 2.126
_diffrn_standards_number 0
_exptl_absorpt_coefficient_mu 0.423
_exptl_absorpt_correction_T_max 0.7456
_exptl_absorpt_correction_T_min 0.6885
_exptl_absorpt_correction_type multi-scan
_exptl_absorpt_process_details
'SADABS-2014/5 (Bruker,2014/5) was used for absorption correction. wR2(int) was 0.0646 before and 0.0533 after correction. The Ratio of minimum to maximum transmission is 0.9234. The \l/2 correction factor is 0.00150.'
_exptl_crystal_colour yellow
_exptl_crystal_colour_primary yellow
_exptl_crystal_density_diffrn 1.473
_exptl_crystal_description block
_exptl_crystal_F_000 720
_exptl_crystal_size_max 0.25
_exptl_crystal_size_mid 0.18
_exptl_crystal_size_min 0.11
_refine_diff_density_max 0.354
_refine_diff_density_min -0.447
_refine_diff_density_rms 0.062
_refine_ls_extinction_coef .
_refine_ls_extinction_method none
_refine_ls_goodness_of_fit_ref 0.986
_refine_ls_hydrogen_treatment constr
_refine_ls_matrix_type full
_refine_ls_number_parameters 209
_refine_ls_number_reflns 3607
_refine_ls_number_restraints 0
_refine_ls_restrained_S_all 0.986
_refine_ls_R_factor_all 0.0582
_refine_ls_R_factor_gt 0.0423
_refine_ls_shift/su_max 0.000
_refine_ls_shift/su_mean 0.000
_refine_ls_structure_factor_coef Fsqd
_refine_ls_weighting_details 'w=1/[\s^2^(Fo^2^)+(0.1000P)^2^] where P=(Fo^2^+2Fc^2^)/3'
_refine_ls_weighting_scheme calc
_refine_ls_wR_factor_gt 0.1308
_refine_ls_wR_factor_ref 0.1472
_reflns_Friedel_coverage 0.000
_reflns_Friedel_fraction_full .
_reflns_Friedel_fraction_max .
_reflns_number_gt 2787
_reflns_number_total 3607
_reflns_threshold_expression 'I > 2\s(I)'
_cod_data_source_file suppl_j_ncrs-2023-0341_suppl_001.cif
_cod_data_source_block mo
_cod_original_cell_volume 1574.8(5)
_cod_database_code 8107673
_shelx_space_group_comment
;
The symmetry employed for this shelxl refinement is uniquely defined
by the following loop, which should always be used as a source of
symmetry information in preference to the above space-group names.
They are only intended as comments.
;
_olex2_refinement_description
;
1. Fixed Uiso
 At 1.2 times of:
  All C(H) groups, All C(H,H) groups, All N(H) groups
 At 1.5 times of:
  All C(H,H,H) groups
2.a Secondary CH2 refined with riding coordinates:
 C2(H2A,H2B), C16(H16A,H16B)
2.b Aromatic/amide H refined with riding coordinates:
 N1(H1), C5(H5), C8(H8), C7(H7), C6(H6), C14(H14), C12(H12)
2.c Idealised Me refined as rotating group:
 C1(H1A,H1B,H1C)
;
_olex2_submission_special_instructions 'No special instructions were received'

loop_
_space_group_symop_operation_xyz
'x, y, z'
'-x+1/2, y+1/2, -z+1/2'
'-x, -y, -z'
'x-1/2, -y-1/2, z-1/2'

loop_
_atom_site_label
_atom_site_type_symbol
_atom_site_fract_x
_atom_site_fract_y
_atom_site_fract_z
_atom_site_U_iso_or_equiv
_atom_site_adp_type
_atom_site_occupancy
_atom_site_site_symmetry_order
_atom_site_calc_flag
_atom_site_refinement_flags_posn
_atom_site_refinement_flags_adp
_atom_site_refinement_flags_occupancy
_atom_site_disorder_assembly
_atom_site_disorder_group
C1 C 0.9592(3) -0.13504(18) 0.65290(16) 0.0400(5) Uani 1 1 d . . . . .
H1A H 0.9793 -0.1667 0.5980 0.060 Uiso 1 1 calc GR . . . .
H1B H 0.8512 -0.1539 0.6586 0.060 Uiso 1 1 calc GR . . . .
H1C H 1.0386 -0.1608 0.7056 0.060 Uiso 1 1 calc GR . . . .
C2 C 0.9723(3) -0.01672(17) 0.64744(14) 0.0366(5) Uani 1 1 d . . . . .
H2A H 0.9526 0.0161 0.7027 0.044 Uiso 1 1 calc R . . . .
H2B H 1.0812 0.0033 0.6419 0.044 Uiso 1 1 calc R . . . .
C3 C 0.8474(2) 0.12306(14) 0.55199(12) 0.0235(4) Uani 1 1 d . . . . .
C4 C 0.7209(2) 0.15386(14) 0.47080(12) 0.0224(4) Uani 1 1 d . . . . .
C5 C 0.6120(2) 0.07797(15) 0.42411(13) 0.0276(4) Uani 1 1 d . . . . .
H5 H 0.6202 0.0080 0.4457 0.033 Uiso 1 1 calc R . . . .
C6 C 0.4935(2) 0.10264(16) 0.34757(14) 0.0298(4) Uani 1 1 d . . . . .
H6 H 0.4216 0.0505 0.3174 0.036 Uiso 1 1 calc R . . . .
C7 C 0.4822(2) 0.20601(16) 0.31589(13) 0.0290(4) Uani 1 1 d . . . . .
H7 H 0.4032 0.2236 0.2630 0.035 Uiso 1 1 calc R . . . .
C8 C 0.5848(2) 0.28275(15) 0.36068(12) 0.0266(4) Uani 1 1 d . . . . .
H8 H 0.5736 0.3524 0.3383 0.032 Uiso 1 1 calc R . . . .
C9 C 0.7067(2) 0.25983(14) 0.43945(12) 0.0225(4) Uani 1 1 d . . . . .
C10 C 0.7830(2) 0.44600(14) 0.46833(13) 0.0252(4) Uani 1 1 d . . . . .
C11 C 0.8144(2) 0.49651(16) 0.39189(13) 0.0270(4) Uani 1 1 d . . . . .
C12 C 0.7884(2) 0.60391(17) 0.37647(14) 0.0331(5) Uani 1 1 d . . . . .
H12 H 0.8102 0.6355 0.3242 0.040 Uiso 1 1 calc R . . . .
C13 C 0.7302(2) 0.66440(15) 0.43856(15) 0.0322(5) Uani 1 1 d . . . . .
C14 C 0.7035(2) 0.61783(16) 0.51648(15) 0.0334(5) Uani 1 1 d . . . . .
H14 H 0.6689 0.6591 0.5601 0.040 Uiso 1 1 calc R . . . .
C15 C 0.7276(2) 0.50996(16) 0.53029(13) 0.0269(4) Uani 1 1 d . . . . .
C16 C 0.6950(3) 0.78210(17) 0.42125(19) 0.0484(6) Uani 1 1 d . . . . .
H16A H 0.7113 0.8188 0.4799 0.058 Uiso 1 1 calc R . . . .
H16B H 0.7720 0.8114 0.3885 0.058 Uiso 1 1 calc R . . . .
C17 C 0.5297(3) 0.80153(15) 0.36817(14) 0.0297(4) Uani 1 1 d . . . . .
Cl1 Cl 0.89415(7) 0.42363(5) 0.31527(4) 0.04031(19) Uani 1 1 d . . . . .
Cl2 Cl 0.68855(7) 0.45284(5) 0.62735(4) 0.04230(19) Uani 1 1 d . . . . .
N1 N 0.8096(2) 0.33719(12) 0.48438(11) 0.0295(4) Uani 1 1 d . . . . .
H1 H 0.8957 0.3177 0.5248 0.035 Uiso 1 1 calc R . . . .
N2 N 0.4025(2) 0.81887(16) 0.32684(14) 0.0436(5) Uani 1 1 d . . . . .
O1 O 0.94209(18) 0.18384(11) 0.59988(9) 0.0327(3) Uani 1 1 d . . . . .
O2 O 0.85155(17) 0.01858(10) 0.56769(9) 0.0302(3) Uani 1 1 d . . . . .

loop_
_atom_site_aniso_label
_atom_site_aniso_U_11
_atom_site_aniso_U_22
_atom_site_aniso_U_33
_atom_site_aniso_U_23
_atom_site_aniso_U_13
_atom_site_aniso_U_12
Cl1 0.0442(4) 0.0421(4) 0.0374(3) -0.0039(2) 0.0149(3) -0.0020(2)
Cl2 0.0470(4) 0.0491(4) 0.0309(3) 0.0035(2) 0.0094(2) -0.0072(3)
O2 0.0344(8) 0.0217(7) 0.0297(7) 0.0069(5) -0.0023(6) 0.0019(6)
O1 0.0344(8) 0.0269(8) 0.0310(7) 0.0011(6) -0.0042(6) -0.0027(6)
N1 0.0297(9) 0.0175(8) 0.0336(9) 0.0032(6) -0.0076(7) 0.0001(6)
N2 0.0384(12) 0.0371(11) 0.0532(12) 0.0062(9) 0.0067(10) 0.0024(9)
C3 0.0260(9) 0.0207(9) 0.0241(9) 0.0015(7) 0.0067(7) 0.0009(7)
C9 0.0229(9) 0.0210(9) 0.0233(9) -0.0009(7) 0.0049(7) 0.0014(7)
C4 0.0241(9) 0.0207(9) 0.0224(9) 0.0008(7) 0.0054(7) 0.0013(7)
C17 0.0378(12) 0.0199(10) 0.0325(10) -0.0005(8) 0.0104(9) -0.0013(8)
C5 0.0322(11) 0.0182(9) 0.0305(10) -0.0014(7) 0.0039(8) -0.0001(8)
C10 0.0241(10) 0.0198(10) 0.0280(10) 0.0021(7) -0.0014(8) -0.0028(7)
C8 0.0292(10) 0.0210(10) 0.0283(9) 0.0041(7) 0.0042(8) 0.0016(8)
C11 0.0271(10) 0.0244(10) 0.0267(9) -0.0013(8) 0.0007(8) -0.0032(8)
C7 0.0275(10) 0.0325(11) 0.0244(9) 0.0007(8) 0.0007(8) 0.0022(8)
C6 0.0286(10) 0.0273(11) 0.0310(10) -0.0050(8) 0.0017(8) -0.0026(8)
C15 0.0272(10) 0.0255(10) 0.0252(9) -0.0005(7) 0.0005(8) -0.0028(8)
C14 0.0311(11) 0.0255(11) 0.0407(12) -0.0083(9) 0.0023(9) -0.0004(8)
C13 0.0246(10) 0.0190(10) 0.0456(12) 0.0029(8) -0.0063(9) -0.0024(8)
C12 0.0317(11) 0.0279(11) 0.0347(11) 0.0080(8) -0.0023(9) -0.0069(8)
C2 0.0405(13) 0.0296(12) 0.0325(11) 0.0104(9) -0.0057(9) 0.0012(9)
C1 0.0382(12) 0.0332(12) 0.0446(13) 0.0150(10) 0.0015(10) 0.0019(10)
C16 0.0385(13) 0.0220(12) 0.0731(17) 0.0023(11) -0.0102(12) -0.0018(9)

loop_
_atom_type_symbol
_atom_type_description
_atom_type_scat_dispersion_real
_atom_type_scat_dispersion_imag
_atom_type_scat_source
C C 0.0033 0.0016 'International Tables Vol C Tables 4.2.6.8 and 6.1.1.4'
H H 0.0000 0.0000 'International Tables Vol C Tables 4.2.6.8 and 6.1.1.4'
Cl Cl 0.1484 0.1585 'International Tables Vol C Tables 4.2.6.8 and 6.1.1.4'
N N 0.0061 0.0033 'International Tables Vol C Tables 4.2.6.8 and 6.1.1.4'
O O 0.0106 0.0060 'International Tables Vol C Tables 4.2.6.8 and 6.1.1.4'

loop_
_geom_angle_atom_site_label_1
_geom_angle_atom_site_label_2
_geom_angle_atom_site_label_3
_geom_angle
_geom_angle_site_symmetry_1
_geom_angle_site_symmetry_3
C3 O2 C2 115.62(15) . .
C9 N1 H1 118.2 . .
C9 N1 C10 123.53(16) . .
C10 N1 H1 118.2 . .
O2 C3 C4 112.93(16) . .
O1 C3 O2 122.06(17) . .
O1 C3 C4 125.00(17) . .
N1 C9 C4 120.87(16) . .
N1 C9 C8 121.50(17) . .
C8 C9 C4 117.63(16) . .
C9 C4 C3 120.93(16) . .
C5 C4 C3 119.99(16) . .
C5 C4 C9 119.08(17) . .
N2 C17 C16 178.5(2) . .
C4 C5 H5 119.0 . .
C6 C5 C4 122.07(18) . .
C6 C5 H5 119.0 . .
C11 C10 N1 122.37(17) . .
C11 C10 C15 116.49(18) . .
C15 C10 N1 121.12(17) . .
C9 C8 H8 119.2 . .
C7 C8 C9 121.62(18) . .
C7 C8 H8 119.2 . .
C10 C11 Cl1 119.10(15) . .
C12 C11 Cl1 118.68(15) . .
C12 C11 C10 122.18(19) . .
C8 C7 H7 119.6 . .
C8 C7 C6 120.89(18) . .
C6 C7 H7 119.6 . .
C5 C6 C7 118.68(18) . .
C5 C6 H6 120.7 . .
C7 C6 H6 120.7 . .
C10 C15 Cl2 118.97(15) . .
C14 C15 Cl2 119.05(15) . .
C14 C15 C10 121.97(18) . .
C15 C14 H14 120.0 . .
C13 C14 C15 119.94(19) . .
C13 C14 H14 120.0 . .
C14 C13 C12 119.70(19) . .
C14 C13 C16 119.8(2) . .
C12 C13 C16 120.6(2) . .
C11 C12 H12 120.2 . .
C13 C12 C11 119.65(19) . .
C13 C12 H12 120.2 . .
O2 C2 H2A 110.2 . .
O2 C2 H2B 110.2 . .
O2 C2 C1 107.68(17) . .
H2A C2 H2B 108.5 . .
C1 C2 H2A 110.2 . .
C1 C2 H2B 110.2 . .
C2 C1 H1A 109.5 . .
C2 C1 H1B 109.5 . .
C2 C1 H1C 109.5 . .
H1A C1 H1B 109.5 . .
H1A C1 H1C 109.5 . .
H1B C1 H1C 109.5 . .
C17 C16 C13 112.39(18) . .
C17 C16 H16A 109.1 . .
C17 C16 H16B 109.1 . .
C13 C16 H16A 109.1 . .
C13 C16 H16B 109.1 . .
H16A C16 H16B 107.9 . .

loop_
_geom_bond_atom_site_label_1
_geom_bond_atom_site_label_2
_geom_bond_distance
_geom_bond_site_symmetry_2
Cl1 C11 1.736(2) .
Cl2 C15 1.734(2) .
O2 C3 1.342(2) .
O2 C2 1.455(2) .
O1 C3 1.219(2) .
N1 H1 0.8700 .
N1 C9 1.379(2) .
N1 C10 1.407(2) .
N2 C17 1.134(3) .
C3 C4 1.479(3) .
C9 C4 1.418(2) .
C9 C8 1.410(2) .
C4 C5 1.402(3) .
C17 C16 1.463(3) .
C5 H5 0.9400 .
C5 C6 1.377(3) .
C10 C11 1.398(3) .
C10 C15 1.399(3) .
C8 H8 0.9400 .
C8 C7 1.371(3) .
C11 C12 1.388(3) .
C7 H7 0.9400 .
C7 C6 1.388(3) .
C6 H6 0.9400 .
C15 C14 1.389(3) .
C14 H14 0.9400 .
C14 C13 1.381(3) .
C13 C12 1.388(3) .
C13 C16 1.529(3) .
C12 H12 0.9400 .
C2 H2A 0.9800 .
C2 H2B 0.9800 .
C2 C1 1.505(3) .
C1 H1A 0.9700 .
C1 H1B 0.9700 .
C1 H1C 0.9700 .
C16 H16A 0.9800 .
C16 H16B 0.9800 .
